data_4113123
loop_
_publ_author_name
'Thomas M. Klap\"otke'
'Burkhard Krumm'
'Kurt Polborn'
'Ingo Schwab'

_publ_section_title
;
 Organotellurium(VI) Azides and Halides
;
_journal_name_full 'Journal of the American Chemical Society'
_journal_page_first 14166
_journal_page_last 14175
_journal_paper_doi 10.1021/ja046637q
_journal_volume 126
_journal_year 2004
_chemical_formula_sum 'C30 H25 N3 Te'
_chemical_formula_weight 555.13
_chemical_name_systematic
; 
 ? 
;
_space_group_IT_number 14
_symmetry_cell_setting monoclinic
_symmetry_space_group_name_Hall '-P 2yn'
_symmetry_space_group_name_H-M 'P 1 21/n 1'
_atom_sites_solution_hydrogens geom
_atom_sites_solution_primary direct
_atom_sites_solution_secondary difmap
_audit_creation_method SHELXL
_cell_angle_alpha 90.00
_cell_angle_beta 92.125(15)
_cell_angle_gamma 90.00
_cell_formula_units_Z 4
_cell_length_a 10.411(2)
_cell_length_b 17.363(4)
_cell_length_c 13.854(2)
_cell_measurement_reflns_used 25
_cell_measurement_temperature 295(2)
_cell_measurement_theta_max 18
_cell_measurement_theta_min 9
_cell_volume 2502.6(8)
_computing_cell_refinement CAD4(Nonius,_1977)
_computing_data_collection CAD4(Nonius,_1977)
_computing_data_reduction process_MOLEN(Fair,_1990)
_computing_molecular_graphics ZORTEP(Zsolnai,Huttner,_1994)
_computing_publication_material 'SHELXL-93 (Sheldrick, 1993)'
_computing_structure_refinement 'SHELXL-93 (Sheldrick, 1993)'
_computing_structure_solution 'SHELXS-86 (Sheldrick, 1990)'
_diffrn_ambient_temperature 295(2)
_diffrn_measurement_device Nonius_MACH3
_diffrn_measurement_method \o-2\T-scan
_diffrn_radiation_monochromator graphite
_diffrn_radiation_source 'fine-focus sealed tube'
_diffrn_radiation_type MoK\a
_diffrn_radiation_wavelength 0.71073
_diffrn_reflns_av_R_equivalents 0.0164
_diffrn_reflns_av_sigmaI/netI 0.0264
_diffrn_reflns_limit_h_max 11
_diffrn_reflns_limit_h_min -11
_diffrn_reflns_limit_k_max 19
_diffrn_reflns_limit_k_min 0
_diffrn_reflns_limit_l_max 0
_diffrn_reflns_limit_l_min -15
_diffrn_reflns_number 4091
_diffrn_reflns_theta_max 23.98
_diffrn_reflns_theta_min 2.35
_diffrn_standards_decay_% -5.2
_diffrn_standards_interval_time 7200
_diffrn_standards_number 3
_exptl_absorpt_coefficient_mu 1.211
_exptl_absorpt_correction_T_max 0.9996
_exptl_absorpt_correction_T_min 0.9260
_exptl_absorpt_correction_type 'semi-empirical by psi-scans'
_exptl_crystal_colour pale_yellow
_exptl_crystal_density_diffrn 1.473
_exptl_crystal_description plate
_exptl_crystal_F_000 1112
_exptl_crystal_size_max 0.53
_exptl_crystal_size_mid 0.30
_exptl_crystal_size_min 0.13
_refine_diff_density_max 0.736
_refine_diff_density_min -0.556
_refine_diff_density_rms 0.070
_refine_ls_extinction_method none
_refine_ls_goodness_of_fit_all 1.165
_refine_ls_goodness_of_fit_obs 1.189
_refine_ls_hydrogen_treatment riding
_refine_ls_matrix_type full
_refine_ls_number_parameters 307
_refine_ls_number_reflns 3915
_refine_ls_number_restraints 0
_refine_ls_restrained_S_all 1.165
_refine_ls_restrained_S_obs 1.189
_refine_ls_R_factor_all 0.0403
_refine_ls_R_factor_obs 0.0309
_refine_ls_shift/esd_max 0.001
_refine_ls_shift/esd_mean 0.000
_refine_ls_structure_factor_coef Fsqd
_refine_ls_weighting_details 'w=1/[\s^2^(Fo^2^)+(0.0430P)^2^+1.4052P] where P=(Fo^2^+2Fc^2^)/3'
_refine_ls_weighting_scheme calc
_refine_ls_wR_factor_all 0.0848
_refine_ls_wR_factor_obs 0.0796
_reflns_number_observed 3360
_reflns_number_total 3915
_reflns_observed_criterion >2sigma(I)
_cod_data_source_file ja046637qsi20040608_112623.cif
_cod_data_source_block schwab3
_cod_depositor_comments
;
The following automatic conversions were performed:

'_refine_ls_weighting_scheme' value 'calc
w=1/[\s^2^(Fo^2^)+(0.0430P)^2^+1.4052P] where P=(Fo^2^+2Fc^2^)/3' was
changed to 'calc'. New tag '_refine_ls_weighting_details' was
created. The value of the new tag was set to
'w=1/[\s^2^(Fo^2^)+(0.0430P)^2^+1.4052P] where P=(Fo^2^+2Fc^2^)/3'.

Automatic conversion script
Id: cif_fix_values 3143 2015-03-26 13:38:13Z robertas 
;
_cod_original_cell_volume 2502.5(9)
_cod_database_code 4113123

loop_
_symmetry_equiv_pos_as_xyz
'x, y, z'
'-x+1/2, y+1/2, -z+1/2'
'-x, -y, -z'
'x-1/2, -y-1/2, z-1/2'

loop_
_atom_site_aniso_label
_atom_site_aniso_U_11
_atom_site_aniso_U_22
_atom_site_aniso_U_33
_atom_site_aniso_U_23
_atom_site_aniso_U_13
_atom_site_aniso_U_12
Te1 0.0367(2) 0.0422(2) 0.0330(2) -0.00208(10) -0.00624(10) 0.00157(10)
N1 0.056(2) 0.063(2) 0.043(2) 0.010(2) -0.007(2) -0.009(2)
N2 0.048(2) 0.067(2) 0.048(2) 0.011(2) 0.002(2) 0.001(2)
N3 0.061(3) 0.129(4) 0.084(3) 0.019(3) -0.015(3) -0.029(3)
C1 0.039(2) 0.049(2) 0.043(2) -0.007(2) -0.008(2) 0.006(2)
C2 0.047(2) 0.059(3) 0.056(3) 0.006(2) -0.005(2) 0.005(2)
C3 0.070(3) 0.070(3) 0.069(3) 0.010(3) -0.023(3) 0.010(3)
C4 0.052(3) 0.089(4) 0.096(4) -0.006(3) -0.020(3) 0.027(3)
C5 0.051(3) 0.087(4) 0.074(3) -0.021(3) 0.003(3) 0.013(3)
C6 0.046(2) 0.069(3) 0.048(2) -0.008(2) -0.001(2) 0.005(2)
C7 0.037(2) 0.045(2) 0.036(2) 0.000(2) -0.004(2) 0.003(2)
C8 0.071(3) 0.066(3) 0.044(2) -0.004(2) 0.004(2) -0.015(2)
C9 0.084(4) 0.079(3) 0.047(3) -0.004(2) 0.015(3) -0.015(3)
C10 0.057(3) 0.058(3) 0.061(3) 0.007(2) 0.009(2) -0.006(2)
C11 0.060(3) 0.048(2) 0.064(3) -0.003(2) 0.001(2) -0.007(2)
C12 0.051(2) 0.051(2) 0.043(2) -0.005(2) 0.000(2) 0.001(2)
C13 0.043(2) 0.048(2) 0.039(2) -0.001(2) -0.006(2) 0.009(2)
C14 0.055(3) 0.048(3) 0.070(3) 0.003(2) -0.013(2) 0.001(2)
C15 0.071(3) 0.052(3) 0.080(4) 0.010(2) -0.001(3) 0.014(2)
C16 0.052(3) 0.076(3) 0.076(3) 0.015(3) -0.002(3) 0.022(2)
C17 0.046(3) 0.078(4) 0.074(3) 0.005(3) -0.014(2) 0.002(2)
C18 0.047(2) 0.052(3) 0.061(3) -0.003(2) -0.014(2) 0.003(2)
C19 0.040(2) 0.054(2) 0.034(2) -0.003(2) -0.004(2) 0.002(2)
C20 0.056(3) 0.060(3) 0.040(2) 0.003(2) -0.007(2) 0.005(2)
C21 0.067(3) 0.081(4) 0.038(2) 0.005(2) -0.008(2) 0.005(3)
C22 0.061(3) 0.085(4) 0.039(2) -0.012(2) -0.001(2) 0.007(3)
C23 0.057(3) 0.059(3) 0.052(3) -0.010(2) 0.000(2) 0.009(2)
C24 0.052(2) 0.054(2) 0.039(2) -0.001(2) -0.002(2) 0.005(2)
C25 0.047(2) 0.042(2) 0.038(2) -0.005(2) -0.008(2) -0.003(2)
C26 0.052(3) 0.062(3) 0.055(3) -0.014(2) -0.003(2) 0.005(2)
C27 0.074(3) 0.058(3) 0.055(3) -0.011(2) 0.009(2) 0.008(2)
C28 0.089(4) 0.049(3) 0.041(2) -0.011(2) 0.003(2) -0.010(2)
C29 0.065(3) 0.057(3) 0.041(2) 0.001(2) -0.015(2) -0.014(2)
C30 0.050(2) 0.051(2) 0.040(2) 0.001(2) -0.007(2) -0.003(2)

loop_
_atom_site_label
_atom_site_type_symbol
_atom_site_fract_x
_atom_site_fract_y
_atom_site_fract_z
_atom_site_U_iso_or_equiv
_atom_site_thermal_displace_type
_atom_site_occupancy
_atom_site_calc_flag
_atom_site_refinement_flags
Te1 Te 0.16552(2) 0.262282(14) 0.81135(2) 0.03747(11) Uani 1 d .
N1 N 0.0477(4) 0.1705(2) 0.8874(3) 0.0541(9) Uani 1 d .
N2 N -0.0479(4) 0.1445(2) 0.8560(3) 0.0542(9) Uani 1 d .
N3 N -0.1423(5) 0.1150(3) 0.8292(4) 0.092(2) Uani 1 d .
C1 C -0.0162(4) 0.3208(2) 0.7714(3) 0.0438(9) Uani 1 d .
C2 C -0.0297(4) 0.3565(3) 0.6824(3) 0.0542(11) Uani 1 d .
H2 H 0.0368(4) 0.3545(3) 0.6395(3) 0.065 Uiso 1 calc R
C3 C -0.1422(5) 0.3953(3) 0.6571(4) 0.0700(14) Uani 1 d .
H3 H -0.1517(5) 0.4191(3) 0.5971(4) 0.084 Uiso 1 calc R
C4 C -0.2392(5) 0.3985(3) 0.7210(5) 0.079(2) Uani 1 d .
H4 H -0.3137(5) 0.4260(3) 0.7052(5) 0.095 Uiso 1 calc R
C5 C -0.2272(5) 0.3613(3) 0.8085(4) 0.0706(14) Uani 1 d .
H5 H -0.2947(5) 0.3623(3) 0.8506(4) 0.085 Uiso 1 calc R
C6 C -0.1151(4) 0.3224(3) 0.8342(3) 0.0544(11) Uani 1 d .
H6 H -0.1069(4) 0.2975(3) 0.8935(3) 0.065 Uiso 1 calc R
C7 C 0.2813(4) 0.3473(2) 0.7413(3) 0.0396(8) Uani 1 d .
C8 C 0.2986(5) 0.3424(3) 0.6430(3) 0.0602(12) Uani 1 d .
H8 H 0.2612(5) 0.3022(3) 0.6077(3) 0.072 Uiso 1 calc R
C9 C 0.3712(5) 0.3971(3) 0.5968(4) 0.0697(14) Uani 1 d .
H9 H 0.3821(5) 0.3930(3) 0.5307(4) 0.084 Uiso 1 calc R
C10 C 0.4270(4) 0.4567(3) 0.6463(3) 0.0585(11) Uani 1 d .
H10 H 0.4761(4) 0.4929(3) 0.6147(3) 0.070 Uiso 1 calc R
C11 C 0.4098(4) 0.4626(2) 0.7432(3) 0.0572(11) Uani 1 d .
H11 H 0.4469(4) 0.5034(2) 0.7775(3) 0.069 Uiso 1 calc R
C12 C 0.3378(4) 0.4086(2) 0.7910(3) 0.0482(10) Uani 1 d .
H12 H 0.3273(4) 0.4135(2) 0.8570(3) 0.058 Uiso 1 calc R
C13 C 0.3310(4) 0.1929(2) 0.8620(3) 0.0437(9) Uani 1 d .
C14 C 0.3233(4) 0.1139(2) 0.8673(3) 0.0580(11) Uani 1 d .
H14 H 0.2452(4) 0.0894(2) 0.8541(3) 0.070 Uiso 1 calc R
C15 C 0.4315(5) 0.0710(3) 0.8923(4) 0.0679(13) Uani 1 d .
H15 H 0.4262(5) 0.0176(3) 0.8951(4) 0.081 Uiso 1 calc R
C16 C 0.5459(5) 0.1068(3) 0.9127(4) 0.0679(14) Uani 1 d .
H16 H 0.6186(5) 0.0778(3) 0.9291(4) 0.081 Uiso 1 calc R
C17 C 0.5538(5) 0.1855(3) 0.9092(4) 0.0667(13) Uani 1 d .
H17 H 0.6315(5) 0.2100(3) 0.9239(4) 0.080 Uiso 1 calc R
C18 C 0.4464(4) 0.2283(3) 0.8837(3) 0.0537(11) Uani 1 d .
H18 H 0.4522(4) 0.2818(3) 0.8812(3) 0.064 Uiso 1 calc R
C19 C 0.1602(4) 0.3184(2) 0.9532(3) 0.0429(9) Uani 1 d .
C20 C 0.1866(4) 0.2746(3) 1.0353(3) 0.0522(10) Uani 1 d .
H20 H 0.2111(4) 0.2233(3) 1.0295(3) 0.063 Uiso 1 calc R
C21 C 0.1765(5) 0.3073(3) 1.1261(3) 0.0625(12) Uani 1 d .
H21 H 0.1922(5) 0.2775(3) 1.1811(3) 0.075 Uiso 1 calc R
C22 C 0.1435(5) 0.3831(3) 1.1349(3) 0.0621(12) Uani 1 d .
H22 H 0.1385(5) 0.4050(3) 1.1960(3) 0.074 Uiso 1 calc R
C23 C 0.1177(4) 0.4270(3) 1.0546(3) 0.0560(11) Uani 1 d .
H23 H 0.0958(4) 0.4786(3) 1.0612(3) 0.067 Uiso 1 calc R
C24 C 0.1242(4) 0.3947(2) 0.9629(3) 0.0483(10) Uani 1 d .
H24 H 0.1044(4) 0.4243(2) 0.9083(3) 0.058 Uiso 1 calc R
C25 C 0.1453(4) 0.1873(2) 0.6841(3) 0.0424(9) Uani 1 d .
C26 C 0.2521(4) 0.1526(3) 0.6461(3) 0.0563(11) Uani 1 d .
H26 H 0.3336(4) 0.1636(3) 0.6722(3) 0.068 Uiso 1 calc R
C27 C 0.2385(5) 0.1020(3) 0.5699(3) 0.0624(12) Uani 1 d .
H27 H 0.3107(5) 0.0790(3) 0.5447(3) 0.075 Uiso 1 calc R
C28 C 0.1169(5) 0.0852(3) 0.5309(3) 0.0598(12) Uani 1 d .
H28 H 0.1074(5) 0.0510(3) 0.4795(3) 0.072 Uiso 1 calc R
C29 C 0.0114(5) 0.1193(2) 0.5680(3) 0.0546(11) Uani 1 d .
H29 H -0.0699(5) 0.1078(2) 0.5418(3) 0.066 Uiso 1 calc R
C30 C 0.0243(4) 0.1708(2) 0.6443(3) 0.0471(10) Uani 1 d .
H30 H -0.0480(4) 0.1941(2) 0.6687(3) 0.056 Uiso 1 calc R

loop_
_atom_type_symbol
_atom_type_description
_atom_type_scat_dispersion_real
_atom_type_scat_dispersion_imag
_atom_type_scat_source
C C 0.0033 0.0016 'International Tables Vol C Tables 4.2.6.8 and 6.1.1.4'
H H 0.0000 0.0000 'International Tables Vol C Tables 4.2.6.8 and 6.1.1.4'
Te Te -0.5308 1.6751 'International Tables Vol C Tables 4.2.6.8 and 6.1.1.4'
N N 0.0061 0.0033 'International Tables Vol C Tables 4.2.6.8 and 6.1.1.4'

loop_
_geom_angle_atom_site_label_1
_geom_angle_atom_site_label_2
_geom_angle_atom_site_label_3
_geom_angle
C7 Te1 C25 94.79(14)
C7 Te1 C19 97.54(14)
C25 Te1 C19 167.67(15)
C7 Te1 C13 94.27(15)
C25 Te1 C13 88.96(14)
C19 Te1 C13 90.20(14)
C7 Te1 C1 93.46(15)
C25 Te1 C1 90.92(15)
C19 Te1 C1 88.27(14)
C13 Te1 C1 172.3(2)
C7 Te1 N1 178.42(13)
C25 Te1 N1 85.38(14)
C19 Te1 N1 82.30(14)
C13 Te1 N1 84.17(15)
C1 Te1 N1 88.10(15)
N2 N1 Te1 124.3(3)
N3 N2 N1 175.6(5)
C6 C1 C2 120.1(4)
C6 C1 Te1 120.6(3)
C2 C1 Te1 119.3(3)
C1 C2 C3 120.0(5)
C4 C3 C2 119.6(5)
C3 C4 C5 120.4(5)
C4 C5 C6 120.3(5)
C1 C6 C5 119.5(4)
C8 C7 C12 117.9(4)
C8 C7 Te1 119.7(3)
C12 C7 Te1 122.4(3)
C9 C8 C7 120.4(4)
C10 C9 C8 121.2(4)
C9 C10 C11 119.0(4)
C10 C11 C12 120.9(4)
C11 C12 C7 120.7(4)
C18 C13 C14 119.2(4)
C18 C13 Te1 119.6(3)
C14 C13 Te1 121.2(3)
C13 C14 C15 120.1(4)
C16 C15 C14 120.2(5)
C15 C16 C17 120.0(4)
C16 C17 C18 119.9(5)
C13 C18 C17 120.6(4)
C24 C19 C20 119.4(4)
C24 C19 Te1 121.8(3)
C20 C19 Te1 118.6(3)
C19 C20 C21 119.9(4)
C22 C21 C20 120.2(4)
C21 C22 C23 120.4(4)
C22 C23 C24 120.2(4)
C19 C24 C23 119.7(4)
C30 C25 C26 119.3(4)
C30 C25 Te1 120.1(3)
C26 C25 Te1 120.6(3)
C27 C26 C25 120.5(4)
C26 C27 C28 119.9(4)
C29 C28 C27 119.9(4)
C28 C29 C30 120.6(4)
C25 C30 C29 119.8(4)

loop_
_geom_bond_atom_site_label_1
_geom_bond_atom_site_label_2
_geom_bond_distance
Te1 C7 2.159(4)
Te1 C25 2.195(4)
Te1 C19 2.196(4)
Te1 C13 2.196(4)
Te1 C1 2.200(4)
Te1 N1 2.292(4)
N1 N2 1.161(5)
N2 N3 1.158(6)
C1 C6 1.373(6)
C1 C2 1.383(6)
C2 C3 1.385(6)
C3 C4 1.368(8)
C4 C5 1.374(8)
C5 C6 1.384(6)
C7 C8 1.383(6)
C7 C12 1.385(6)
C8 C9 1.386(7)
C9 C10 1.360(7)
C10 C11 1.363(6)
C11 C12 1.384(6)
C13 C18 1.374(6)
C13 C14 1.375(6)
C14 C15 1.384(6)
C15 C16 1.364(7)
C16 C17 1.369(7)
C17 C18 1.378(6)
C19 C24 1.385(6)
C19 C20 1.388(6)
C20 C21 1.388(6)
C21 C22 1.368(7)
C22 C23 1.368(6)
C23 C24 1.393(6)
C25 C30 1.386(5)
C25 C26 1.386(6)
C26 C27 1.376(6)
C27 C28 1.389(7)
C28 C29 1.364(7)
C29 C30 1.388(6)

loop_
_geom_torsion_atom_site_label_1
_geom_torsion_atom_site_label_2
_geom_torsion_atom_site_label_3
_geom_torsion_atom_site_label_4
_geom_torsion
C7 Te1 N1 N2 -145.2(47)
C25 Te1 N1 N2 -49.0(4)
C19 Te1 N1 N2 130.6(4)
C13 Te1 N1 N2 -138.4(4)
C1 Te1 N1 N2 42.1(4)
Te1 N1 N2 N3 166.9(67)
C7 Te1 C1 C6 -142.8(3)
C25 Te1 C1 C6 122.3(3)
C19 Te1 C1 C6 -45.4(3)
C13 Te1 C1 C6 33.3(12)
N1 Te1 C1 C6 37.0(3)
C7 Te1 C1 C2 36.8(3)
C25 Te1 C1 C2 -58.0(3)
C19 Te1 C1 C2 134.3(3)
C13 Te1 C1 C2 -147.1(9)
N1 Te1 C1 C2 -143.4(3)
C6 C1 C2 C3 1.3(7)
Te1 C1 C2 C3 -178.3(4)
C1 C2 C3 C4 0.5(8)
C2 C3 C4 C5 -2.2(8)
C3 C4 C5 C6 2.1(9)
C2 C1 C6 C5 -1.4(7)
Te1 C1 C6 C5 178.3(3)
C4 C5 C6 C1 -0.4(8)
C25 Te1 C7 C8 8.3(4)
C19 Te1 C7 C8 -171.6(3)
C13 Te1 C7 C8 97.6(4)
C1 Te1 C7 C8 -82.9(4)
N1 Te1 C7 C8 104.4(48)
C25 Te1 C7 C12 -173.1(3)
C19 Te1 C7 C12 7.0(3)
C13 Te1 C7 C12 -83.8(3)
C1 Te1 C7 C12 95.7(3)
N1 Te1 C7 C12 -77.0(49)
C12 C7 C8 C9 0.5(7)
Te1 C7 C8 C9 179.2(4)
C7 C8 C9 C10 -0.1(8)
C8 C9 C10 C11 -0.5(8)
C9 C10 C11 C12 0.6(7)
C10 C11 C12 C7 -0.1(7)
C8 C7 C12 C11 -0.4(6)
Te1 C7 C12 C11 -179.0(3)
C7 Te1 C13 C18 31.0(4)
C25 Te1 C13 C18 125.7(4)
C19 Te1 C13 C18 -66.6(4)
C1 Te1 C13 C18 -145.1(9)
N1 Te1 C13 C18 -148.8(4)
C7 Te1 C13 C14 -145.3(4)
C25 Te1 C13 C14 -50.6(4)
C19 Te1 C13 C14 117.1(4)
C1 Te1 C13 C14 38.6(12)
N1 Te1 C13 C14 34.9(4)
C18 C13 C14 C15 -1.3(7)
Te1 C13 C14 C15 175.0(4)
C13 C14 C15 C16 0.7(8)
C14 C15 C16 C17 0.4(8)
C15 C16 C17 C18 -0.8(8)
C14 C13 C18 C17 0.9(7)
Te1 C13 C18 C17 -175.5(4)
C16 C17 C18 C13 0.2(8)
C7 Te1 C19 C24 51.7(3)
C25 Te1 C19 C24 -128.0(6)
C13 Te1 C19 C24 146.0(3)
C1 Te1 C19 C24 -41.6(3)
N1 Te1 C19 C24 -129.9(3)
C7 Te1 C19 C20 -132.1(3)
C25 Te1 C19 C20 48.3(8)
C13 Te1 C19 C20 -37.8(3)
C1 Te1 C19 C20 134.6(3)
N1 Te1 C19 C20 46.3(3)
C24 C19 C20 C21 0.2(7)
Te1 C19 C20 C21 -176.1(3)
C19 C20 C21 C22 -1.6(7)
C20 C21 C22 C23 1.3(8)
C21 C22 C23 C24 0.3(7)
C20 C19 C24 C23 1.4(6)
Te1 C19 C24 C23 177.6(3)
C22 C23 C24 C19 -1.7(7)
C7 Te1 C25 C30 -120.3(3)
C19 Te1 C25 C30 59.3(8)
C13 Te1 C25 C30 145.5(3)
C1 Te1 C25 C30 -26.8(3)
N1 Te1 C25 C30 61.2(3)
C7 Te1 C25 C26 63.3(4)
C19 Te1 C25 C26 -117.0(7)
C13 Te1 C25 C26 -30.9(4)
C1 Te1 C25 C26 156.9(4)
N1 Te1 C25 C26 -115.1(4)
C30 C25 C26 C27 -0.3(7)
Te1 C25 C26 C27 176.1(4)
C25 C26 C27 C28 -0.1(7)
C26 C27 C28 C29 0.2(7)
C27 C28 C29 C30 0.2(7)
C26 C25 C30 C29 0.7(6)
Te1 C25 C30 C29 -175.7(3)
C28 C29 C30 C25 -0.7(6)
